data_7023530
loop_
_publ_author_name
'Wang, Guoming'
'Li, Jinhua'
'Zhang, Xiao'
'Wang, Pei'
'Pang, BeiBei'
'Wang, Zonghua'
'Wang, Yingxia'
'Lin, Jianhua'
'Pan, Chunyang'

_publ_section_title
;
 In situ template generation via N-alkylation in the syntheses of
 open-framework zinc phosphites and phosphate.
;
_journal_issue 36
_journal_name_full 'Dalton transactions (Cambridge, England : 2003)'
_journal_page_first 13084
_journal_page_last 13091
_journal_paper_doi 10.1039/c3dt51434j
_journal_volume 42
_journal_year 2013
_chemical_formula_sum 'C9 H25 N2 O12 P4 Zn3'
_chemical_formula_weight 673.30
_chemical_name_systematic
;
?
;
_space_group_IT_number 11
_symmetry_cell_setting monoclinic
_symmetry_space_group_name_Hall '-P 2yb'
_symmetry_space_group_name_H-M 'P 1 21/m 1'
_atom_sites_solution_hydrogens geom
_atom_sites_solution_primary direct
_atom_sites_solution_secondary difmap
_audit_creation_method SHELXL-97
_cell_angle_alpha 90.00
_cell_angle_beta 91.755(3)
_cell_angle_gamma 90.00
_cell_formula_units_Z 2
_cell_length_a 7.9578(6)
_cell_length_b 14.7728(2)
_cell_length_c 9.2582(4)
_cell_measurement_temperature 296(2)
_cell_volume 1087.87(10)
_computing_structure_refinement 'SHELXL-97 (Sheldrick, 1997)'
_computing_structure_solution 'SHELXS-97 (Sheldrick, 1990)'
_diffrn_ambient_temperature 296(2)
_diffrn_measured_fraction_theta_full 0.994
_diffrn_measured_fraction_theta_max 0.994
_diffrn_radiation_monochromator graphite
_diffrn_radiation_source 'fine-focus sealed tube'
_diffrn_radiation_type MoK\a
_diffrn_radiation_wavelength 0.71073
_diffrn_reflns_av_R_equivalents 0.0193
_diffrn_reflns_av_sigmaI/netI 0.0227
_diffrn_reflns_limit_h_max 9
_diffrn_reflns_limit_h_min -8
_diffrn_reflns_limit_k_max 18
_diffrn_reflns_limit_k_min -16
_diffrn_reflns_limit_l_max 11
_diffrn_reflns_limit_l_min -11
_diffrn_reflns_number 6241
_diffrn_reflns_theta_full 26.50
_diffrn_reflns_theta_max 26.50
_diffrn_reflns_theta_min 2.56
_exptl_absorpt_coefficient_mu 3.634
_exptl_absorpt_correction_T_max 0.7126
_exptl_absorpt_correction_T_min 0.5940
_exptl_crystal_density_diffrn 2.055
_exptl_crystal_density_method 'not measured'
_exptl_crystal_F_000 678
_exptl_crystal_size_max 0.16
_exptl_crystal_size_mid 0.12
_exptl_crystal_size_min 0.10
_refine_diff_density_max 1.186
_refine_diff_density_min -0.977
_refine_diff_density_rms 0.098
_refine_ls_extinction_method none
_refine_ls_goodness_of_fit_ref 1.276
_refine_ls_hydrogen_treatment mixed
_refine_ls_matrix_type full
_refine_ls_number_parameters 148
_refine_ls_number_reflns 2325
_refine_ls_number_restraints 0
_refine_ls_restrained_S_all 1.276
_refine_ls_R_factor_all 0.0463
_refine_ls_R_factor_gt 0.0428
_refine_ls_shift/su_max 0.001
_refine_ls_shift/su_mean 0.000
_refine_ls_structure_factor_coef Fsqd
_refine_ls_weighting_details 'calc w=1/[\s^2^(Fo^2^)+(0.0000P)^2^+4.5946P] where P=(Fo^2^+2Fc^2^)/3'
_refine_ls_weighting_scheme calc
_refine_ls_wR_factor_gt 0.0883
_refine_ls_wR_factor_ref 0.0893
_reflns_number_gt 2128
_reflns_number_total 2325
_reflns_threshold_expression >2sigma(I)
_cod_data_source_file c3dt51434j.txt
_cod_data_source_block 1
_cod_depositor_comments
;
The following automatic conversions were performed:

'_symmetry_cell_setting' tag value 'monoclini' was replaced with
'monoclinic' value as specified in the replacement file
'/home/robertas/cod-tools/perl-scripts/inputs/replacement_values.lst'.

Automatic conversion script
Id: cif_fix_values 3143 2015-03-26 13:38:13Z robertas 
;
_cod_original_sg_symbol_H-M P21/m
_cod_database_code 7023530

loop_
_symmetry_equiv_pos_as_xyz
'x, y, z'
'-x, y+1/2, -z'
'-x, -y, -z'
'x, -y-1/2, z'

loop_
_atom_site_label
_atom_site_type_symbol
_atom_site_fract_x
_atom_site_fract_y
_atom_site_fract_z
_atom_site_U_iso_or_equiv
_atom_site_adp_type
_atom_site_occupancy
_atom_site_symmetry_multiplicity
_atom_site_calc_flag
_atom_site_refinement_flags
Zn1 Zn 0.12271(11) 0.2500 0.23452(8) 0.0295(2) Uani 1 2 d S
Zn2 Zn 0.12592(8) 0.11069(4) -0.36466(5) 0.03143(16) Uani 1 1 d .
P1 P 0.0699(2) 0.2500 -0.09579(17) 0.0268(4) Uani 1 2 d S
H1 H -0.1005 0.2500 -0.0283 0.032 Uiso 1 2 d SR
P2 P -0.13133(16) 0.10635(8) -0.63728(13) 0.0283(3) Uani 1 1 d .
H2 H -0.2449 0.1567 -0.6557 0.034 Uiso 1 1 d R
P3 P 0.3805(2) 0.2500 -0.50843(18) 0.0269(4) Uani 1 2 d S
H3 H 0.5449 0.2500 -0.5053 0.032 Uiso 1 2 d SR
O1 O 0.3410(7) 0.2500 0.3320(6) 0.0508(15) Uani 1 2 d S
O2 O -0.0031(6) 0.1406(3) 0.2607(4) 0.0583(12) Uani 1 1 d .
O3 O 0.1910(6) 0.2500 0.0338(5) 0.0332(11) Uani 1 2 d S
O4 O 0.0824(7) 0.1646(3) -0.1802(4) 0.0611(13) Uani 1 1 d .
O5 O 0.1915(5) -0.0131(2) -0.3178(4) 0.0430(9) Uani 1 1 d .
O6 O 0.3266(5) 0.1645(3) -0.4368(5) 0.0518(10) Uani 1 1 d .
O7 O -0.0772(5) 0.1141(3) -0.4812(4) 0.0475(10) Uani 1 1 d .
C1 C 0.5071(7) 0.0824(4) -0.0821(6) 0.0440(13) Uani 1 1 d .
H1A H 0.3990 0.0758 -0.1345 0.053 Uiso 1 1 calc R
C2 C 0.4713(7) 0.0807(4) 0.0764(6) 0.0426(13) Uani 1 1 d .
H2A H 0.4013 0.1323 0.0986 0.051 Uiso 1 1 calc R
H2B H 0.5765 0.0873 0.1311 0.051 Uiso 1 1 calc R
C3 C 0.5732(15) 0.1680(8) -0.1203(16) 0.061(4) Uani 0.50 1 d P
H3A H 0.5954 0.1686 -0.2217 0.091 Uiso 0.50 1 calc PR
H3B H 0.6758 0.1788 -0.0658 0.091 Uiso 0.50 1 calc PR
H3C H 0.4932 0.2144 -0.0994 0.091 Uiso 0.50 1 calc PR
C4 C 0.7934(7) 0.0091(4) -0.0630(7) 0.0511(15) Uani 1 1 d .
H4A H 0.7913 0.0114 0.0405 0.077 Uiso 1 1 calc R
H4B H 0.8472 0.0624 -0.0985 0.077 Uiso 1 1 calc R
H4C H 0.8546 -0.0436 -0.0921 0.077 Uiso 1 1 calc R
C5 C 0.6246(9) 0.0006(6) -0.2880(6) 0.067(2) Uani 1 1 d .
H5A H 0.5131 -0.0023 -0.3303 0.101 Uiso 1 1 calc R
H5B H 0.6869 -0.0520 -0.3154 0.101 Uiso 1 1 calc R
H5C H 0.6801 0.0540 -0.3217 0.101 Uiso 1 1 calc R
N1 N 0.6149(5) 0.0041(3) -0.1247(5) 0.0377(10) Uani 1 1 d .

loop_
_atom_site_aniso_label
_atom_site_aniso_U_11
_atom_site_aniso_U_22
_atom_site_aniso_U_33
_atom_site_aniso_U_23
_atom_site_aniso_U_13
_atom_site_aniso_U_12
Zn1 0.0433(5) 0.0285(4) 0.0170(3) 0.000 0.0030(3) 0.000
Zn2 0.0500(4) 0.0245(3) 0.0196(3) -0.0017(2) -0.0014(2) -0.0094(3)
P1 0.0348(9) 0.0294(9) 0.0163(7) 0.000 0.0019(6) 0.000
P2 0.0356(7) 0.0223(6) 0.0267(6) -0.0016(5) -0.0027(5) -0.0022(5)
P3 0.0243(8) 0.0301(9) 0.0264(8) 0.000 0.0012(6) 0.000
O1 0.046(3) 0.076(4) 0.031(3) 0.000 -0.003(2) 0.000
O2 0.084(3) 0.048(2) 0.044(2) -0.0061(19) 0.021(2) -0.028(2)
O3 0.032(3) 0.050(3) 0.018(2) 0.000 0.0015(19) 0.000
O4 0.119(4) 0.037(2) 0.0275(18) -0.0114(17) 0.009(2) -0.015(2)
O5 0.056(2) 0.0247(18) 0.047(2) -0.0004(15) -0.0127(18) -0.0088(17)
O6 0.047(2) 0.042(2) 0.066(3) 0.017(2) 0.005(2) -0.0100(19)
O7 0.057(2) 0.057(2) 0.0285(18) -0.0068(17) -0.0078(16) -0.004(2)
C1 0.046(3) 0.034(3) 0.052(3) 0.008(2) 0.007(3) 0.009(2)
C2 0.043(3) 0.033(3) 0.052(3) -0.010(2) 0.007(3) 0.006(2)
C3 0.038(7) 0.049(7) 0.095(10) 0.013(7) 0.016(7) 0.001(6)
C4 0.047(3) 0.054(4) 0.052(3) -0.002(3) 0.003(3) 0.005(3)
C5 0.070(5) 0.097(6) 0.035(3) 0.002(3) 0.008(3) 0.017(4)
N1 0.039(2) 0.039(2) 0.035(2) 0.0008(19) 0.0029(18) 0.007(2)

loop_
_atom_type_symbol
_atom_type_description
_atom_type_scat_dispersion_real
_atom_type_scat_dispersion_imag
_atom_type_scat_source
C C 0.0033 0.0016 'International Tables Vol C Tables 4.2.6.8 and 6.1.1.4'
H H 0.0000 0.0000 'International Tables Vol C Tables 4.2.6.8 and 6.1.1.4'
N N 0.0061 0.0033 'International Tables Vol C Tables 4.2.6.8 and 6.1.1.4'
O O 0.0106 0.0060 'International Tables Vol C Tables 4.2.6.8 and 6.1.1.4'
P P 0.1023 0.0942 'International Tables Vol C Tables 4.2.6.8 and 6.1.1.4'
Zn Zn 0.2839 1.4301 'International Tables Vol C Tables 4.2.6.8 and 6.1.1.4'

loop_
_geom_angle_atom_site_label_1
_geom_angle_atom_site_label_2
_geom_angle_atom_site_label_3
_geom_angle
_geom_angle_site_symmetry_1
_geom_angle_site_symmetry_3
O2 Zn1 O2 114.6(3) . 4_565
O2 Zn1 O1 113.93(16) . .
O2 Zn1 O1 113.93(16) 4_565 .
O2 Zn1 O3 106.37(13) . .
O2 Zn1 O3 106.37(13) 4_565 .
O1 Zn1 O3 99.9(2) . .
O7 Zn2 O6 119.26(17) . .
O7 Zn2 O4 108.49(19) . .
O6 Zn2 O4 108.13(19) . .
O7 Zn2 O5 111.46(16) . .
O6 Zn2 O5 104.25(17) . .
O4 Zn2 O5 104.19(17) . .
O4 P1 O4 115.8(3) . 4_565
O4 P1 O3 111.4(2) . .
O4 P1 O3 111.4(2) 4_565 .
O4 P1 H1 107.0 . .
O4 P1 H1 107.0 4_565 .
O3 P1 H1 103.3 . .
O7 P2 O2 113.6(2) . 1_554
O7 P2 O5 114.4(2) . 3_554
O2 P2 O5 110.5(2) 1_554 3_554
O7 P2 H2 106.7 . .
O2 P2 H2 103.3 1_554 .
O5 P2 H2 107.5 3_554 .
O6 P3 O6 115.3(3) 4_565 .
O6 P3 O1 112.5(2) 4_565 1_554
O6 P3 O1 112.5(2) . 1_554
O6 P3 H3 106.9 4_565 .
O6 P3 H3 106.9 . .
O1 P3 H3 101.6 1_554 .
P3 O1 Zn1 128.1(4) 1_556 .
P2 O2 Zn1 137.0(3) 1_556 .
P1 O3 Zn1 124.4(3) . .
P1 O4 Zn2 146.4(3) . .
P2 O5 Zn2 135.5(2) 3_554 .
P3 O6 Zn2 139.1(3) . .
P2 O7 Zn2 138.9(3) . .
C3 C1 N1 113.7(6) . .
C3 C1 C2 110.0(8) . .
N1 C1 C2 111.8(4) . .
C3 C1 H1A 107.0 . .
N1 C1 H1A 107.0 . .
C2 C1 H1A 107.0 . .
C1 C2 N1 113.9(4) . 3_655
C1 C2 H2A 108.8 . .
N1 C2 H2A 108.8 3_655 .
C1 C2 H2B 108.8 . .
N1 C2 H2B 108.8 3_655 .
H2A C2 H2B 107.7 . .
C1 C3 H3A 109.5 . .
C1 C3 H3B 109.5 . .
H3A C3 H3B 109.5 . .
C1 C3 H3C 109.5 . .
H3A C3 H3C 109.5 . .
H3B C3 H3C 109.5 . .
N1 C4 H4A 109.5 . .
N1 C4 H4B 109.5 . .
H4A C4 H4B 109.5 . .
N1 C4 H4C 109.5 . .
H4A C4 H4C 109.5 . .
H4B C4 H4C 109.5 . .
N1 C5 H5A 109.5 . .
N1 C5 H5B 109.5 . .
H5A C5 H5B 109.5 . .
N1 C5 H5C 109.5 . .
H5A C5 H5C 109.5 . .
H5B C5 H5C 109.5 . .
C1 N1 C2 107.2(4) . 3_655
C1 N1 C4 113.6(4) . .
C2 N1 C4 111.0(4) 3_655 .
C1 N1 C5 109.6(4) . .
C2 N1 C5 107.8(5) 3_655 .
C4 N1 C5 107.5(4) . .

loop_
_geom_bond_atom_site_label_1
_geom_bond_atom_site_label_2
_geom_bond_distance
_geom_bond_site_symmetry_2
Zn1 O2 1.920(4) .
Zn1 O2 1.920(4) 4_565
Zn1 O1 1.933(6) .
Zn1 O3 1.952(4) .
Zn2 O7 1.917(4) .
Zn2 O6 1.922(4) .
Zn2 O4 1.925(4) .
Zn2 O5 1.946(4) .
P1 O4 1.489(4) .
P1 O4 1.489(4) 4_565
P1 O3 1.516(5) .
P1 H1 1.5102 .
P2 O7 1.499(3) .
P2 O2 1.499(4) 1_554
P2 O5 1.513(4) 3_554
P2 H2 1.1791 .
P3 O6 1.495(4) 4_565
P3 O6 1.495(4) .
P3 O1 1.501(5) 1_554
P3 H3 1.3080 .
O1 P3 1.501(5) 1_556
O2 P2 1.499(4) 1_556
O5 P2 1.513(3) 3_554
C1 C3 1.418(13) .
C1 N1 1.500(7) .
C1 C2 1.503(7) .
C1 H1A 0.9800 .
C2 N1 1.504(7) 3_655
C2 H2A 0.9700 .
C2 H2B 0.9700 .
C3 H3A 0.9600 .
C3 H3B 0.9600 .
C3 H3C 0.9600 .
C4 N1 1.516(7) .
C4 H4A 0.9600 .
C4 H4B 0.9600 .
C4 H4C 0.9600 .
C5 N1 1.518(7) .
C5 H5A 0.9600 .
C5 H5B 0.9600 .
C5 H5C 0.9600 .
N1 C2 1.504(7) 3_655
